data_4107349
loop_
_publ_author_name
'Gregory M. Cockrell'
'Gang Zhang'
'Donald G. VanDerveer'
'Randolph P. Thummel'
'Robert D. Hancock'

_publ_section_title
;
 Enhanced Metal Ion Selectivity of 2,9-Di-(pyrid-2-yl)-1,10-phenanthroline
 and Its Use as a Fluorescent Sensor for Cadmium(II)
;
_journal_name_full 'Journal of the American Chemical Society'
_journal_page_first 1420
_journal_page_last 1430
_journal_paper_doi 10.1021/ja077141m
_journal_volume 130
_journal_year 2008
_chemical_formula_sum 'C44 H28 Cd Cl2 N8 O8'
_chemical_formula_weight 980.04
_chemical_name_systematic
; 
 ? 
;
_space_group_IT_number 68
_symmetry_cell_setting orthorhombic
_symmetry_space_group_name_Hall '-C 2a 2ac'
_symmetry_space_group_name_H-M 'C c c a :2'
_atom_sites_solution_hydrogens geom
_atom_sites_solution_primary direct
_atom_sites_solution_secondary difmap
_audit_creation_method SHELXL-97
_cell_angle_alpha 90.00
_cell_angle_beta 90.00
_cell_angle_gamma 90.00
_cell_formula_units_Z 4
_cell_length_a 16.617(3)
_cell_length_b 19.661(4)
_cell_length_c 12.120(2)
_cell_measurement_temperature 163(2)
_cell_volume 3959.7(13)
_computing_structure_refinement 'SHELXL-97 (Sheldrick, 1997)'
_computing_structure_solution 'SHELXS-97 (Sheldrick, 1990)'
_diffrn_ambient_temperature 163(2)
_diffrn_measured_fraction_theta_full 0.992
_diffrn_measured_fraction_theta_max 0.992
_diffrn_radiation_monochromator graphite
_diffrn_radiation_source 'fine-focus sealed tube'
_diffrn_radiation_type MoK\a
_diffrn_radiation_wavelength 0.71073
_diffrn_reflns_av_R_equivalents 0.0455
_diffrn_reflns_av_sigmaI/netI 0.0177
_diffrn_reflns_limit_h_max 19
_diffrn_reflns_limit_h_min -19
_diffrn_reflns_limit_k_max 23
_diffrn_reflns_limit_k_min -23
_diffrn_reflns_limit_l_max 14
_diffrn_reflns_limit_l_min -13
_diffrn_reflns_number 14850
_diffrn_reflns_theta_full 25.09
_diffrn_reflns_theta_max 25.09
_diffrn_reflns_theta_min 3.36
_exptl_absorpt_coefficient_mu 0.755
_exptl_absorpt_correction_T_max 0.9283
_exptl_absorpt_correction_T_min 0.9148
_exptl_crystal_density_diffrn 1.644
_exptl_crystal_F_000 1976
_exptl_crystal_size_max 0.12
_exptl_crystal_size_mid 0.12
_exptl_crystal_size_min 0.10
_refine_diff_density_max 0.331
_refine_diff_density_min -0.369
_refine_diff_density_rms 0.062
_refine_ls_extinction_coef 0.0008(3)
_refine_ls_extinction_expression Fc^*^=kFc[1+0.001xFc^2^\l^3^/sin(2\q)]^-1/4^
_refine_ls_extinction_method SHELXL
_refine_ls_goodness_of_fit_ref 1.138
_refine_ls_hydrogen_treatment mixed
_refine_ls_matrix_type full
_refine_ls_number_parameters 159
_refine_ls_number_reflns 1753
_refine_ls_number_restraints 0
_refine_ls_restrained_S_all 1.138
_refine_ls_R_factor_all 0.0367
_refine_ls_R_factor_gt 0.0321
_refine_ls_shift/su_max 0.000
_refine_ls_shift/su_mean 0.000
_refine_ls_structure_factor_coef Fsqd
_refine_ls_weighting_details 'calc w=1/[\s^2^(Fo^2^)+(0.0234P)^2^+13.9901P] where P=(Fo^2^+2Fc^2^)/3'
_refine_ls_weighting_scheme calc
_refine_ls_wR_factor_gt 0.0705
_refine_ls_wR_factor_ref 0.0734
_reflns_number_gt 1625
_reflns_number_total 1753
_reflns_threshold_expression >2sigma(I)
_cod_data_source_file ja077141m-file001.cif
_cod_data_source_block dppcd
_cod_original_cell_volume 3959.7(14)
_cod_original_sg_symbol_H-M 'C c c a'
_cod_database_code 4107349

loop_
_symmetry_equiv_pos_as_xyz
'x, y, z'
'-x+1/2, -y, z'
'-x, y, -z+1/2'
'x+1/2, -y, -z+1/2'
'x+1/2, y+1/2, z'
'-x+1, -y+1/2, z'
'-x+1/2, y+1/2, -z+1/2'
'x+1, -y+1/2, -z+1/2'
'-x, -y, -z'
'x-1/2, y, -z'
'x, -y, z-1/2'
'-x-1/2, y, z-1/2'
'-x+1/2, -y+1/2, -z'
'x, y+1/2, -z'
'x+1/2, -y+1/2, z-1/2'
'-x, y+1/2, z-1/2'

loop_
_atom_site_label
_atom_site_type_symbol
_atom_site_fract_x
_atom_site_fract_y
_atom_site_fract_z
_atom_site_U_iso_or_equiv
_atom_site_adp_type
_atom_site_occupancy
_atom_site_symmetry_multiplicity
_atom_site_calc_flag
_atom_site_refinement_flags
Cd1 Cd 0.0000 0.7500 0.2500 0.01970(18) Uani 1 4 d S
C6 C -0.09017(16) 0.65001(13) 0.4338(2) 0.0217(6) Uani 1 1 d .
C7 C -0.11196(17) 0.59005(14) 0.4896(2) 0.0269(6) Uani 1 1 d .
H7 H -0.1421 0.5924 0.5571 0.032 Uiso 1 1 calc R
C8 C -0.08981(17) 0.52834(14) 0.4471(2) 0.0271(6) Uani 1 1 d .
H8 H -0.1049 0.4872 0.4844 0.033 Uiso 1 1 calc R
C9 C -0.04506(16) 0.52504(13) 0.3490(2) 0.0226(6) Uani 1 1 d .
C10 C -0.02393(15) 0.58770(13) 0.2998(2) 0.0196(5) Uani 1 1 d .
C11 C -0.02113(17) 0.46249(13) 0.2979(2) 0.0284(6) Uani 1 1 d .
H11 H -0.0352 0.4200 0.3320 0.034 Uiso 1 1 calc R
N2 N -0.04673(13) 0.64843(11) 0.34136(18) 0.0201(5) Uani 1 1 d .
C1 C -0.13603(18) 0.83126(14) 0.4251(3) 0.0294(6) Uani 1 1 d .
H1 H -0.1300 0.8675 0.3727 0.035 Uiso 1 1 calc R
C2 C -0.17442(18) 0.84494(15) 0.5244(2) 0.0318(7) Uani 1 1 d .
H2 H -0.1957 0.8893 0.5397 0.038 Uiso 1 1 calc R
C3 C -0.1812(2) 0.79302(16) 0.6007(2) 0.0346(7) Uani 1 1 d .
H3 H -0.2053 0.8014 0.6714 0.041 Uiso 1 1 calc R
C4 C -0.15301(19) 0.72907(15) 0.5743(2) 0.0305(7) Uani 1 1 d .
H4 H -0.1581 0.6923 0.6259 0.037 Uiso 1 1 calc R
C5 C -0.11683(16) 0.71852(14) 0.4714(2) 0.0224(6) Uani 1 1 d .
N1 N -0.10679(14) 0.76938(11) 0.3989(2) 0.0252(5) Uani 1 1 d .
Cl1 Cl -0.2500 0.5000 0.22058(8) 0.0397(3) Uani 1 2 d S
O1 O -0.18370(16) 0.52090(12) 0.1578(2) 0.0531(7) Uani 1 1 d .
O2 O -0.2824(4) 0.5744(3) 0.2491(7) 0.0670(18) Uani 0.50 1 d P
O3 O -0.2658(7) 0.5348(6) 0.3126(8) 0.064(4) Uani 0.38 1 d P
O4 O -0.2500 0.5000 0.329(2) 0.048(8) Uani 0.25 2 d SP

loop_
_atom_site_aniso_label
_atom_site_aniso_U_11
_atom_site_aniso_U_22
_atom_site_aniso_U_33
_atom_site_aniso_U_23
_atom_site_aniso_U_13
_atom_site_aniso_U_12
Cd1 0.0234(2) 0.0149(2) 0.0209(2) 0.000 0.000 0.000
C6 0.0246(14) 0.0219(13) 0.0185(12) 0.0007(10) -0.0013(11) -0.0013(11)
C7 0.0294(15) 0.0278(14) 0.0234(14) 0.0054(12) 0.0024(11) -0.0013(12)
C8 0.0281(15) 0.0243(14) 0.0289(14) 0.0078(11) 0.0000(12) -0.0020(11)
C9 0.0212(13) 0.0199(13) 0.0267(14) 0.0029(11) -0.0049(10) -0.0013(10)
C10 0.0212(13) 0.0168(12) 0.0208(12) 0.0006(10) -0.0030(10) -0.0003(9)
C11 0.0335(16) 0.0162(13) 0.0354(15) 0.0028(11) -0.0036(12) -0.0021(11)
N2 0.0229(11) 0.0180(11) 0.0192(11) 0.0008(9) -0.0017(9) -0.0008(9)
C1 0.0319(15) 0.0188(14) 0.0374(16) 0.0003(12) 0.0079(13) -0.0004(11)
C2 0.0298(16) 0.0271(14) 0.0385(17) -0.0123(13) 0.0055(13) -0.0021(12)
C3 0.0406(17) 0.0378(17) 0.0253(15) -0.0086(13) 0.0044(13) -0.0018(14)
C4 0.0390(17) 0.0319(15) 0.0207(14) -0.0009(11) 0.0032(12) 0.0007(12)
C5 0.0233(14) 0.0230(13) 0.0209(13) -0.0012(11) -0.0001(10) -0.0021(11)
N1 0.0266(12) 0.0202(12) 0.0290(12) 0.0003(9) 0.0055(10) -0.0003(9)
Cl1 0.0268(5) 0.0707(8) 0.0217(5) 0.000 0.000 -0.0054(5)
O1 0.0596(16) 0.0459(14) 0.0537(15) -0.0032(12) 0.0285(13) -0.0128(12)
O2 0.050(3) 0.055(4) 0.096(5) -0.050(4) 0.010(4) 0.010(3)
O3 0.041(8) 0.094(14) 0.056(7) -0.055(7) 0.006(6) 0.009(8)
O4 0.017(10) 0.08(3) 0.046(10) 0.000 0.000 0.028(14)

loop_
_atom_type_symbol
_atom_type_description
_atom_type_scat_dispersion_real
_atom_type_scat_dispersion_imag
_atom_type_scat_source
C C 0.0033 0.0016 'International Tables Vol C Tables 4.2.6.8 and 6.1.1.4'
H H 0.0000 0.0000 'International Tables Vol C Tables 4.2.6.8 and 6.1.1.4'
N N 0.0061 0.0033 'International Tables Vol C Tables 4.2.6.8 and 6.1.1.4'
Cd Cd -0.8075 1.2024 'International Tables Vol C Tables 4.2.6.8 and 6.1.1.4'
Cl Cl 0.1484 0.1585 'International Tables Vol C Tables 4.2.6.8 and 6.1.1.4'
O O 0.0106 0.0060 'International Tables Vol C Tables 4.2.6.8 and 6.1.1.4'

loop_
_geom_angle_atom_site_label_1
_geom_angle_atom_site_label_2
_geom_angle_atom_site_label_3
_geom_angle
_geom_angle_site_symmetry_1
_geom_angle_site_symmetry_3
N2 Cd1 N2 142.44(10) 3 6_465
N2 Cd1 N2 68.22(10) 3 .
N2 Cd1 N2 125.34(10) 6_465 .
N2 Cd1 N2 125.34(10) 3 8_465
N2 Cd1 N2 68.22(10) 6_465 8_465
N2 Cd1 N2 142.44(10) . 8_465
N2 Cd1 N1 77.07(7) 3 8_465
N2 Cd1 N1 132.08(7) 6_465 8_465
N2 Cd1 N1 88.70(7) . 8_465
N2 Cd1 N1 64.93(7) 8_465 8_465
N2 Cd1 N1 88.70(7) 3 6_465
N2 Cd1 N1 64.93(7) 6_465 6_465
N2 Cd1 N1 77.07(7) . 6_465
N2 Cd1 N1 132.08(7) 8_465 6_465
N1 Cd1 N1 162.88(10) 8_465 6_465
N2 Cd1 N1 132.08(7) 3 .
N2 Cd1 N1 77.07(7) 6_465 .
N2 Cd1 N1 64.93(7) . .
N2 Cd1 N1 88.70(7) 8_465 .
N1 Cd1 N1 92.21(11) 8_465 .
N1 Cd1 N1 90.33(11) 6_465 .
N2 Cd1 N1 64.93(7) 3 3
N2 Cd1 N1 88.70(7) 6_465 3
N2 Cd1 N1 132.08(7) . 3
N2 Cd1 N1 77.07(7) 8_465 3
N1 Cd1 N1 90.33(11) 8_465 3
N1 Cd1 N1 92.21(11) 6_465 3
N1 Cd1 N1 162.88(10) . 3
N2 C6 C7 121.6(2) . .
N2 C6 C5 116.0(2) . .
C7 C6 C5 122.3(2) . .
C8 C7 C6 119.5(3) . .
C8 C7 H7 120.2 . .
C6 C7 H7 120.2 . .
C7 C8 C9 120.2(2) . .
C7 C8 H8 119.9 . .
C9 C8 H8 119.9 . .
C8 C9 C10 116.7(2) . .
C8 C9 C11 123.5(2) . .
C10 C9 C11 119.8(2) . .
N2 C10 C9 122.9(2) . .
N2 C10 C10 117.79(14) . 3
C9 C10 C10 119.29(15) . 3
C11 C11 C9 120.88(16) 3 .
C11 C11 H11 119.6 3 .
C9 C11 H11 119.6 . .
C6 N2 C10 119.1(2) . .
C6 N2 Cd1 122.75(17) . .
C10 N2 Cd1 118.06(16) . .
N1 C1 C2 123.0(3) . .
N1 C1 H1 118.5 . .
C2 C1 H1 118.5 . .
C3 C2 C1 118.3(3) . .
C3 C2 H2 120.8 . .
C1 C2 H2 120.8 . .
C4 C3 C2 119.4(3) . .
C4 C3 H3 120.3 . .
C2 C3 H3 120.3 . .
C3 C4 C5 119.2(3) . .
C3 C4 H4 120.4 . .
C5 C4 H4 120.4 . .
N1 C5 C4 121.8(3) . .
N1 C5 C6 115.9(2) . .
C4 C5 C6 122.3(2) . .
C5 N1 C1 118.3(2) . .
C5 N1 Cd1 115.91(17) . .
C1 N1 Cd1 123.39(18) . .
O4 Cl1 O3 33.3(5) . .
O4 Cl1 O3 33.3(5) . 2_465
O3 Cl1 O3 66.6(11) . 2_465
O4 Cl1 O1 122.91(12) . 2_465
O3 Cl1 O1 116.7(6) . 2_465
O3 Cl1 O1 117.3(6) 2_465 2_465
O4 Cl1 O1 122.91(12) . .
O3 Cl1 O1 117.3(6) . .
O3 Cl1 O1 116.7(6) 2_465 .
O1 Cl1 O1 114.2(2) 2_465 .
O4 Cl1 O2 77.5(3) . .
O3 Cl1 O2 44.2(5) . .
O3 Cl1 O2 110.8(7) 2_465 .
O1 Cl1 O2 97.0(3) 2_465 .
O1 Cl1 O2 96.5(3) . .
O4 Cl1 O2 77.5(3) . 2_465
O3 Cl1 O2 110.8(7) . 2_465
O3 Cl1 O2 44.2(5) 2_465 2_465
O1 Cl1 O2 96.5(3) 2_465 2_465
O1 Cl1 O2 97.0(3) . 2_465
O2 Cl1 O2 155.0(7) . 2_465
O3 O2 Cl1 55.5(4) . .
O4 O3 O2 153(2) . .
O4 O3 Cl1 72(2) . .
O2 O3 Cl1 80.3(7) . .
O4 O3 O3 16(2) . 2_465
O2 O3 O3 137.0(5) . 2_465
Cl1 O3 O3 56.7(5) . 2_465
O3 O4 O3 149(4) . 2_465
O3 O4 Cl1 74(2) . .
O3 O4 Cl1 74(2) 2_465 .

loop_
_geom_bond_atom_site_label_1
_geom_bond_atom_site_label_2
_geom_bond_distance
_geom_bond_site_symmetry_2
Cd1 N2 2.412(2) 3
Cd1 N2 2.412(2) 6_465
Cd1 N2 2.412(2) .
Cd1 N2 2.412(2) 8_465
Cd1 N1 2.559(2) 8_465
Cd1 N1 2.559(2) 6_465
Cd1 N1 2.559(2) .
Cd1 N1 2.559(2) 3
C6 N2 1.334(3) .
C6 C7 1.407(4) .
C6 C5 1.489(4) .
C7 C8 1.369(4) .
C7 H7 0.9600 .
C8 C9 1.404(4) .
C8 H8 0.9600 .
C9 C10 1.413(4) .
C9 C11 1.433(4) .
C10 N2 1.350(3) .
C10 C10 1.445(5) 3
C11 C11 1.358(6) 3
C11 H11 0.9600 .
C1 N1 1.348(4) .
C1 C2 1.389(4) .
C1 H1 0.9600 .
C2 C3 1.382(4) .
C2 H2 0.9600 .
C3 C4 1.379(4) .
C3 H3 0.9600 .
C4 C5 1.400(4) .
C4 H4 0.9600 .
C5 N1 1.342(3) .
Cl1 O4 1.32(2) .
Cl1 O3 1.334(7) .
Cl1 O3 1.334(7) 2_465
Cl1 O1 1.401(2) 2_465
Cl1 O1 1.401(2) .
Cl1 O2 1.596(6) .
Cl1 O2 1.596(6) 2_465
O2 O3 1.129(12) .
O3 O4 0.761(14) .
O3 O3 1.47(2) 2_465
O4 O3 0.761(14) 2_465
